data_4105137
loop_
_publ_author_name
'Shoko Kume'
'Kuniharu Nomoto'
'Tetsuro Kusamoto'
'Hiroshi Nishihara'

_publ_section_title
;
 Intramolecular Electron Arrangement with a Rotative Trigger
;
_journal_name_full 'Journal of the American Chemical Society'
_journal_page_first 14198
_journal_page_last 14199
_journal_paper_doi 10.1021/ja906684g
_journal_volume 131
_journal_year 2009
_chemical_absolute_configuration unk
_chemical_formula_sum 'C132 H94 B2 Cu2 F8 Fe2 N10'
_chemical_formula_weight 2232.57
_space_group_IT_number 1
_symmetry_space_group_name_Hall 'P 1'
_symmetry_space_group_name_H-M 'P 1'
_audit_creation_date 2009-07-28T21:49:37-00:00
_audit_creation_method 'WinGX routine CIF_UPDATE'
_cell_angle_alpha 74.12
_cell_angle_beta 89.69
_cell_angle_gamma 86.76
_cell_formula_units_Z 1
_cell_length_a 11.403
_cell_length_b 12.964
_cell_length_c 18.047
_cell_measurement_reflns_used 6298
_cell_measurement_temperature 213
_cell_measurement_theta_max 27.4603
_cell_measurement_theta_min 3.0063
_cell_volume 2561.805
_computing_cell_refinement 'CrystalClear (Rigaku/MSC Inc., 2006)'
_computing_data_collection 'CrystalClear (Rigaku/MSC Inc., 2006)'
_computing_data_reduction 'CrystalClear (Rigaku/MSC Inc., 2006)'
_computing_structure_refinement 'SHELXL-97 (Sheldrick, 1997)'
_computing_structure_solution
;
        ????
;
_diffrn_ambient_temperature 213
_diffrn_measured_fraction_theta_full 0.957
_diffrn_measured_fraction_theta_max 0.957
_diffrn_measurement_device
;
        Saturn724 (4x4 bin mode)
;
_diffrn_measurement_method dtprofit.ref
_diffrn_radiation_type MoK\a
_diffrn_radiation_wavelength 0.71073
_diffrn_reflns_av_R_equivalents 0.023
_diffrn_reflns_limit_h_max 10
_diffrn_reflns_limit_h_min -14
_diffrn_reflns_limit_k_max 16
_diffrn_reflns_limit_k_min -16
_diffrn_reflns_limit_l_max 18
_diffrn_reflns_limit_l_min -23
_diffrn_reflns_number 20480
_diffrn_reflns_theta_full 27.48
_diffrn_reflns_theta_max 27.48
_diffrn_reflns_theta_min 3.01
_exptl_absorpt_coefficient_mu 0.763
_exptl_absorpt_correction_T_max 0.9838
_exptl_absorpt_correction_T_min 0.9451
_exptl_absorpt_correction_type numerical
_exptl_crystal_colour Red
_exptl_crystal_density_diffrn 1.447
_exptl_crystal_description Block
_exptl_crystal_F_000 1148
_exptl_crystal_size_max 0.2
_exptl_crystal_size_mid 0.1
_exptl_crystal_size_min 0.05
_refine_diff_density_max 0.521
_refine_diff_density_min -0.83
_refine_ls_abs_structure_details 'Flack H D (1983), Acta Cryst. A39, 876-881'
_refine_ls_abs_structure_Flack 0.24(2)
_refine_ls_extinction_method none
_refine_ls_goodness_of_fit_ref 1.082
_refine_ls_hydrogen_treatment constr
_refine_ls_matrix_type full
_refine_ls_number_parameters 1417
_refine_ls_number_reflns 15734
_refine_ls_number_restraints 102
_refine_ls_restrained_S_all 1.093
_refine_ls_R_factor_gt 0.0527
_refine_ls_shift/su_max 0.001
_refine_ls_structure_factor_coef Fsqd
_refine_ls_weighting_details 'calc w=1/[\s^2^(Fo^2^)+(0.0770P)^2^+0.5520P] where P=(Fo^2^+2Fc^2^)/3'
_refine_ls_weighting_scheme calc
_refine_ls_wR_factor_ref 0.1493
_reflns_number_gt 11630
_reflns_number_total 15734
_reflns_threshold_expression >2sigma(I)
_cod_data_source_file ja906684g_si_002.cif
_cod_data_source_block dtprofit3
_cod_depositor_comments
;
The following automatic conversions were performed:

'_exptl_absorpt_correction_type' value 'Numerical' changed to
'numerical' according to the built-in table from CIF Core dictionary
named 'cif_core.dic' version 2.4.1 from 2010-06-29.

Automatic conversion script
Id: cif_fix_values 1715 2011-07-08 13:25:40Z adriana 
;
_cod_original_cell_volume 2561.9
_cod_database_code 4105137

loop_
_symmetry_equiv_pos_as_xyz
'x, y, z'

loop_
_atom_site_label
_atom_site_type_symbol
_atom_site_fract_x
_atom_site_fract_y
_atom_site_fract_z
_atom_site_U_iso_or_equiv
_atom_site_adp_type
_atom_site_occupancy
_atom_site_calc_flag
_atom_site_refinement_flags
_atom_site_disorder_group
_atom_site_disorder_assembly
Cu1 Cu 0.27623(7) 0.71613(6) 0.12933(5) 0.0343(3) Uani 1 d . . .
Cu2 Cu 0.61195(7) 0.48372(6) 0.77823(5) 0.0334(3) Uani 1 d . . .
Fe1 Fe 0.13653(10) 0.96319(8) 0.42974(7) 0.0338(3) Uani 1 d . . .
Fe2 Fe 0.75164(10) 0.23665(8) 0.47840(7) 0.0337(3) Uani 1 d . . .
N11 N 0.4279(6) 0.6261(5) 0.1494(4) 0.0271(16) Uani 1 d . . .
N12 N 0.2085(7) 0.5656(6) 0.1567(5) 0.0360(19) Uani 1 d . . .
N13 N 0.2318(8) 0.8392(7) 0.0334(5) 0.045(2) Uani 1 d . . .
N14 N 0.1971(7) 0.8192(6) 0.1822(5) 0.0294(17) Uani 1 d . . .
N15 N 0.1145(8) 1.0041(7) -0.0018(5) 0.052(2) Uani 1 d . . .
N21 N 0.4600(7) 0.5741(6) 0.7566(5) 0.0337(18) Uani 1 d . . .
N22 N 0.6793(6) 0.6331(6) 0.7518(4) 0.0286(16) Uani 1 d . . .
N23 N 0.6918(7) 0.3792(6) 0.7259(5) 0.0312(17) Uani 1 d . . .
C49 C 0.8127(8) 0.2159(8) 0.7515(7) 0.040(2) Uani 1 d . . .
H49 H 0.8438 0.154 0.7868 0.048 Uiso 1 calc R . .
N25 N 0.6521(7) 0.3647(6) 0.8740(5) 0.0346(18) Uani 1 d . . .
B1 B 0.8312(11) 0.2147(10) 0.2124(9) 0.052(3) Uani 1 d . . .
B2 B 0.0519(10) 0.9903(9) 0.6894(7) 0.040(3) Uani 1 d . . .
C6 C 0.4807(10) 0.3281(7) 0.2044(6) 0.042(3) Uani 1 d . . .
H6 H 0.5423 0.276 0.2123 0.05 Uiso 1 calc R . .
N24 N 0.7678(7) 0.2001(6) 0.9096(5) 0.0379(19) Uani 1 d . . .
C32 C 0.2718(9) 0.3754(7) 0.1961(5) 0.033(2) Uani 1 d . . .
C33 C 0.2950(9) 0.4871(7) 0.1744(6) 0.035(2) Uani 1 d . . .
C60 C 0.4754(8) 0.6801(7) 0.7370(5) 0.029(2) Uani 1 d . . .
C75 C 0.7126(7) 0.3928(6) 0.4768(5) 0.0292(18) Uani 1 d . . .
H75 H 0.6385 0.4222 0.484 0.035 Uiso 1 calc R . .
C78 C 0.8964(9) 0.3064(7) 0.5008(6) 0.041(2) Uani 1 d . . .
H78 H 0.9631 0.2696 0.5267 0.049 Uiso 1 calc R . .
C79 C 0.6714(9) 0.1158(8) 0.5528(6) 0.041(2) Uani 1 d . . .
H79 H 0.6547 0.1132 0.6038 0.049 Uiso 1 calc R . .
C34 C 0.4136(9) 0.5162(7) 0.1702(6) 0.034(2) Uani 1 d . . .
C56 C 0.5951(9) 0.7137(7) 0.7332(5) 0.030(2) Uani 1 d . . .
C23 C 0.1680(9) 0.8084(7) 0.4265(5) 0.047(3) Uani 1 d . . .
H23 H 0.2398 0.7755 0.4186 0.057 Uiso 1 calc R . .
C20 C 0.1778(8) 0.8049(7) 0.2570(6) 0.032(2) Uani 1 d . . .
H20 H 0.2136 0.7447 0.2916 0.039 Uiso 1 calc R . .
C10 C 0.5342(8) 0.6583(7) 0.1450(6) 0.033(2) Uani 1 d . . .
C72 C 0.7808(8) 0.3228(7) 0.6206(5) 0.032(2) Uani 1 d . . .
C74 C 0.7972(8) 0.3438(7) 0.5358(6) 0.033(2) Uani 1 d . . .
C7 C 0.5074(8) 0.4398(7) 0.1857(6) 0.032(2) Uani 1 d . . .
C66 C 0.6312(10) 0.3529(7) 0.9463(6) 0.047(3) Uani 1 d . . .
C22 C 0.0924(9) 0.8586(7) 0.3687(6) 0.038(2) Uani 1 d . . .
C26 C -0.0105(9) 0.8942(8) 0.4040(6) 0.039(2) Uani 1 d . . .
H26 H -0.0783 0.9301 0.379 0.047 Uiso 1 calc R . .
C59 C 0.3810(9) 0.7581(7) 0.7209(6) 0.039(2) Uani 1 d . . .
C61 C 0.2663(9) 0.7211(8) 0.7252(6) 0.040(2) Uani 1 d . . .
H61 H 0.201 0.7692 0.7144 0.048 Uiso 1 calc R . .
C62 C 0.2534(9) 0.6092(8) 0.7463(6) 0.037(2) Uani 1 d . . .
H62 H 0.1787 0.5831 0.7499 0.044 Uiso 1 calc R . .
C80 C 0.5949(9) 0.1598(7) 0.4879(6) 0.041(2) Uani 1 d . . .
H80 H 0.5194 0.1905 0.4888 0.049 Uiso 1 calc R . .
C16 C 0.1644(9) 0.9179(7) 0.0494(6) 0.036(2) Uani 1 d . . .
C55 C 0.6160(10) 0.8225(8) 0.7132(6) 0.042(2) Uani 1 d . . .
C18 C 0.0698(9) 0.9791(8) 0.1548(6) 0.040(2) Uani 1 d . . .
H18 H 0.0322 1.0367 0.1187 0.048 Uiso 1 calc R . .
C36 C 0.4402(9) 0.4936(8) 0.3739(5) 0.036(2) Uani 1 d . . .
H36 H 0.5148 0.5188 0.3626 0.044 Uiso 1 calc R . .
C21 C 0.1064(8) 0.8755(7) 0.2865(6) 0.032(2) Uani 1 d . . .
C63 C 0.3489(8) 0.5399(7) 0.7613(6) 0.033(2) Uani 1 d . . .
C58 C 0.4059(9) 0.8690(8) 0.7008(6) 0.039(2) Uani 1 d . . .
H58 H 0.3444 0.9213 0.6903 0.047 Uiso 1 calc R . .
C73 C 0.7111(8) 0.3922(7) 0.6509(5) 0.031(2) Uani 1 d . . .
H73 H 0.675 0.4523 0.6165 0.037 Uiso 1 calc R . .
C8 C 0.6194(10) 0.4767(7) 0.1826(6) 0.041(3) Uani 1 d . . .
H8 H 0.6841 0.4279 0.1936 0.049 Uiso 1 calc R . .
C11 C 0.5437(8) 0.7786(7) 0.1195(6) 0.031(2) Uani 1 d . . .
C70 C 0.7432(8) 0.2901(8) 0.7765(6) 0.038(2) Uani 1 d . . .
C31 C 0.2154(9) 1.0844(7) 0.3519(7) 0.041(2) Uani 1 d . . .
H31 H 0.2347 1.0853 0.3016 0.049 Uiso 1 calc R . .
C4 C 0.1549(10) 0.3513(7) 0.1979(6) 0.041(2) Uani 1 d . . C
H4 H 0.1362 0.2797 0.2107 0.049 Uiso 1 calc R . .
C88 C 0.6684(11) 0.7820(10) 0.5034(7) 0.060(3) Uani 1 d . . .
H88 H 0.7433 0.8068 0.4928 0.072 Uiso 1 calc R . .
C27 C 0.2868(9) 1.0427(8) 0.4166(6) 0.040(2) Uani 1 d . . .
H27 H 0.3628 1.0128 0.4164 0.048 Uiso 1 calc R . .
C17 C 0.1436(8) 0.9053(7) 0.1319(5) 0.0285(19) Uani 1 d . . .
C69 C 0.7185(8) 0.2851(8) 0.8577(6) 0.034(2) Uani 1 d . . .
C57 C 0.5197(10) 0.8993(7) 0.6969(6) 0.040(2) Uani 1 d . . .
H57 H 0.5338 0.972 0.6833 0.048 Uiso 1 calc R . .
C82 C 0.7709(10) 0.0968(7) 0.4461(7) 0.047(3) Uani 1 d . . .
H82 H 0.8289 0.081 0.4138 0.057 Uiso 1 calc R . .
C38 C 0.2338(10) 0.5226(9) 0.4020(6) 0.045(3) Uani 1 d . . .
H38 H 0.1717 0.5681 0.4096 0.054 Uiso 1 calc R . .
C39 C 0.2159(10) 0.4183(8) 0.4056(7) 0.051(3) Uani 1 d . . .
H39 H 0.1416 0.3919 0.4156 0.061 Uiso 1 calc R . .
C28 C 0.2258(9) 1.0531(8) 0.4824(6) 0.044(3) Uani 1 d . . .
H28 H 0.2526 1.0298 0.5332 0.053 Uiso 1 calc R . .
C37 C 0.3493(9) 0.5617(8) 0.3865(7) 0.044(3) Uani 1 d . . .
H37 H 0.3628 0.6323 0.3849 0.053 Uiso 1 calc R . .
C5 C 0.3704(10) 0.2971(8) 0.2109(6) 0.042(3) Uani 1 d . . .
H5 H 0.3569 0.2243 0.2251 0.05 Uiso 1 calc R . .
C29 C 0.1160(10) 1.1056(8) 0.4562(8) 0.051(3) Uani 1 d . . .
H29 H 0.0573 1.1247 0.4867 0.061 Uiso 1 calc R . .
C9 C 0.6351(9) 0.5822(8) 0.1638(6) 0.038(2) Uani 1 d . . .
H9 H 0.7103 0.6067 0.1629 0.046 Uiso 1 calc R . .
C85 C 0.4504(10) 0.7067(9) 0.5327(6) 0.045(3) Uani 1 d . . .
H85 H 0.3756 0.6813 0.5426 0.054 Uiso 1 calc R . .
C51 C 0.8783(7) 0.5692(7) 0.7662(4) 0.035(2) Uani 1 d D . .
C30 C 0.1109(10) 1.1241(7) 0.3752(6) 0.042(2) Uani 1 d . . .
H30 H 0.0481 1.1573 0.3433 0.05 Uiso 1 calc R . .
C89 C 0.6476(10) 0.6744(9) 0.5065(7) 0.048(3) Uani 1 d . . .
H89 H 0.7093 0.6285 0.4988 0.057 Uiso 1 calc R . .
C15 C 0.2563(11) 0.8427(9) -0.0427(6) 0.056(3) Uani 1 d . . .
H15 H 0.3011 0.7883 -0.0558 0.067 Uiso 1 calc R . .
C87 C 0.5784(11) 0.8502(9) 0.5159(7) 0.049(3) Uani 1 d . . .
H87 H 0.5899 0.9211 0.5146 0.058 Uiso 1 calc R . .
C13 C 0.1410(10) 1.0015(9) -0.0765(7) 0.045(3) Uani 1 d . . .
C40 C 0.3109(12) 0.3517(8) 0.3938(7) 0.054(3) Uani 1 d . . .
H40 H 0.2982 0.2803 0.397 0.065 Uiso 1 calc R . .
C53 C 0.8212(9) 0.7670(8) 0.7250(6) 0.038(2) Uani 1 d . . .
H53 H 0.9002 0.7816 0.7221 0.046 Uiso 1 calc R . D
C84 C 0.5429(9) 0.6392(7) 0.5203(6) 0.039(2) Uani 1 d . . .
H84 H 0.5298 0.5685 0.5218 0.047 Uiso 1 calc R . .
C1 C 0.0032(8) 0.6340(7) 0.1423(4) 0.044(3) Uani 1 d D . .
C64 C 0.3422(7) 0.4218(7) 0.7885(6) 0.033(2) Uani 1 d . . .
C25 C 0.0128(10) 0.8630(8) 0.4859(7) 0.047(3) Uani 1 d . . .
H25 H -0.0393 0.8755 0.5227 0.056 Uiso 1 calc R . .
C86 C 0.4691(11) 0.8067(8) 0.5304(5) 0.046(3) Uani 1 d . . .
H86 H 0.4061 0.8506 0.539 0.055 Uiso 1 calc R . .
C54 C 0.7361(9) 0.8493(8) 0.7077(6) 0.045(3) Uani 1 d . . D
H54 H 0.756 0.9206 0.6928 0.054 Uiso 1 calc R . .
C68 C 0.7525(9) 0.1894(9) 0.9846(6) 0.045(3) Uani 1 d . . .
H68 H 0.7878 0.132 1.022 0.054 Uiso 1 calc R . .
C19 C 0.0536(8) 0.9645(7) 0.2340(6) 0.037(2) Uani 1 d . . .
H19 H 0.0075 1.0145 0.2513 0.045 Uiso 1 calc R . .
C83 C 0.7802(10) 0.0759(7) 0.5247(7) 0.051(3) Uani 1 d . . .
H83 H 0.8446 0.0422 0.5548 0.061 Uiso 1 calc R . .
C81 C 0.6561(10) 0.1474(8) 0.4218(6) 0.049(3) Uani 1 d . . .
H81 H 0.6273 0.1683 0.3715 0.059 Uiso 1 calc R . .
C3 C 0.0669(11) 0.4293(8) 0.1814(6) 0.051(3) Uani 1 d . . .
H3 H -0.0108 0.4104 0.1845 0.061 Uiso 1 calc R . C
C77 C 0.8779(9) 0.3338(7) 0.4210(6) 0.038(2) Uani 1 d . . .
H77 H 0.9292 0.32 0.3841 0.045 Uiso 1 calc R . .
C14 C 0.2094(12) 0.9331(9) -0.0985(5) 0.058(3) Uani 1 d . . .
H14 H 0.2272 0.9435 -0.1503 0.069 Uiso 1 calc R . .
C2 C 0.0930(8) 0.5423(7) 0.1591(5) 0.035(2) Uani 1 d . . C
C24 C 0.1252(10) 0.8112(7) 0.5024(6) 0.045(3) Uani 1 d . . .
H24 H 0.1629 0.785 0.55 0.054 Uiso 1 calc R . .
C41 C 0.4199(11) 0.3863(8) 0.3782(6) 0.048(3) Uani 1 d . . .
H41 H 0.4809 0.3398 0.3703 0.058 Uiso 1 calc R . .
C71 C 0.8357(9) 0.2337(8) 0.6748(6) 0.042(3) Uani 1 d . . .
H71 H 0.8877 0.1869 0.6582 0.05 Uiso 1 calc R . .
C76 C 0.7608(8) 0.3887(7) 0.4075(6) 0.038(2) Uani 1 d . . .
H76 H 0.7246 0.4164 0.3596 0.045 Uiso 1 calc R . .
C52 C 0.7884(9) 0.6621(8) 0.7467(5) 0.036(2) Uani 1 d . . D
C67 C 0.6785(9) 0.2713(8) 1.0048(7) 0.052(3) Uani 1 d . . .
H67 H 0.6635 0.2685 1.056 0.062 Uiso 1 calc R . .
C12 C 0.0747(7) 1.0846(5) -0.1317(4) 0.0623(19) Uani 1 d . . .
H12A H 0.1257 1.1205 -0.1719 0.093 Uiso 1 calc R . .
H12B H 0.0404 1.1354 -0.1068 0.093 Uiso 1 calc R . .
H12C H 0.0137 1.0537 -0.1535 0.093 Uiso 1 calc R . .
C65 C 0.5792(6) 0.4443(5) 0.9729(4) 0.0509(16) Uani 1 d . . .
H65A H 0.6243 0.4521 1.0156 0.076 Uiso 1 calc R . .
H65B H 0.4997 0.4307 0.9887 0.076 Uiso 1 calc R . .
H65C H 0.5799 0.5092 0.9315 0.076 Uiso 1 calc R . .
F11 F 0.8355(9) 0.1129(8) 0.2785(5) 0.059(3) Uani 0.630(8) d P 1 A
F12 F 0.9377(8) 0.2086(8) 0.1801(6) 0.047(2) Uani 0.630(8) d P 1 A
F13 F 0.8445(8) 0.2893(8) 0.2596(5) 0.045(2) Uani 0.630(8) d P 1 A
F14 F 0.7331(11) 0.2238(11) 0.1784(8) 0.078(4) Uani 0.630(8) d P 1 A
F15 F 0.8701(10) 0.1597(9) 0.1503(6) 0.046(3) Uiso 0.370(8) d P 2 A
F16 F 0.8252(10) 0.3225(9) 0.1634(7) 0.042(3) Uiso 0.370(8) d P 2 A
F17 F 0.730(2) 0.1812(19) 0.2292(15) 0.108(8) Uiso 0.370(8) d P 2 A
F18 F 0.916(2) 0.2031(18) 0.2557(13) 0.085(7) Uiso 0.370(8) d P 2 A
F21 F 0.1475(10) 0.9657(11) 0.7311(7) 0.094(5) Uani 0.720(7) d P 3 B
F22 F 0.0446(10) 0.9087(8) 0.6505(7) 0.077(3) Uani 0.720(7) d P 3 B
F23 F 0.0606(8) 1.0867(6) 0.6326(6) 0.074(3) Uani 0.720(7) d P 3 B
F24 F -0.0485(8) 0.9972(6) 0.7314(5) 0.053(3) Uani 0.720(7) d P 3 B
F25 F 0.0760(14) 0.8793(13) 0.7571(9) 0.040(4) Uiso 0.280(7) d P 4 B
F26 F 0.1691(14) 1.0031(13) 0.6668(10) 0.047(4) Uiso 0.280(7) d P 4 B
F27 F -0.0253(18) 1.0049(16) 0.6454(12) 0.049(5) Uiso 0.280(7) d P 4 B
F28 F 0.0571(12) 1.0657(11) 0.7438(7) 0.045(4) Uiso 0.280(7) d P 4 B
C101 C 0.5269(8) 0.8393(7) 0.1738(6) 0.034(2) Uani 1 d . . .
C102 C 0.5102(9) 0.7927(9) 0.2505(7) 0.049(3) Uani 1 d . . .
H102 H 0.5043 0.7187 0.2678 0.059 Uiso 1 calc R . .
C103 C 0.5021(11) 0.8516(9) 0.3016(7) 0.052(3) Uani 1 d . . .
H103 H 0.497 0.8188 0.3541 0.063 Uiso 1 calc R . .
C104 C 0.5013(13) 0.9705(10) 0.2717(9) 0.072(4) Uani 1 d . . .
H104 H 0.4895 1.0131 0.3053 0.087 Uiso 1 calc R . .
C105 C 0.5171(11) 1.0157(9) 0.1981(9) 0.066(4) Uani 1 d . . .
H105 H 0.5212 1.0899 0.1808 0.079 Uiso 1 calc R . .
C106 C 0.5281(8) 0.9537(6) 0.1446(6) 0.034(2) Uani 1 d . . .
C107 C 0.5423(9) 1.0007(7) 0.0668(7) 0.044(3) Uani 1 d . . .
H107 H 0.5392 1.0753 0.0495 0.053 Uiso 1 calc R . .
C108 C 0.5610(9) 0.9430(7) 0.0129(7) 0.039(2) Uani 1 d . . .
C109 C 0.5764(10) 0.9893(9) -0.0667(8) 0.055(3) Uani 1 d . . .
H109 H 0.5709 1.0637 -0.0861 0.066 Uiso 1 calc R . .
C110 C 0.5995(13) 0.9266(10) -0.1166(7) 0.062(3) Uani 1 d . . .
H110 H 0.6111 0.9591 -0.1686 0.074 Uiso 1 calc R . .
C111 C 0.6053(13) 0.8170(11) -0.0896(6) 0.074(4) Uani 1 d . . .
H111 H 0.6208 0.7764 -0.1242 0.088 Uiso 1 calc R . .
C112 C 0.5893(10) 0.7650(8) -0.0140(6) 0.044(3) Uani 1 d . . .
H112 H 0.5948 0.6903 0.0026 0.053 Uiso 1 calc R . .
C113 C 0.5636(8) 0.8270(7) 0.0397(6) 0.034(2) Uani 1 d . . .
C301 C 0.3226(7) 0.3732(7) 0.8647(6) 0.031(2) Uani 1 d . . .
C302 C 0.3009(9) 0.4309(9) 0.9202(6) 0.046(3) Uani 1 d . . .
H302 H 0.2988 0.5056 0.9039 0.055 Uiso 1 calc R . .
C303 C 0.2831(10) 0.3829(9) 0.9952(6) 0.051(3) Uani 1 d . . .
H303 H 0.2657 0.4239 1.0293 0.061 Uiso 1 calc R . .
C304 C 0.2914(12) 0.2663(10) 1.0224(7) 0.063(3) Uani 1 d . . .
H304 H 0.2832 0.2326 1.0746 0.075 Uiso 1 calc R . .
C305 C 0.3104(10) 0.2084(8) 0.9736(6) 0.047(3) Uani 1 d . . .
H305 H 0.3123 0.1339 0.9913 0.056 Uiso 1 calc R . .
C306 C 0.3286(8) 0.2592(8) 0.8923(6) 0.035(2) Uani 1 d . . .
C307 C 0.3470(9) 0.1970(8) 0.8414(7) 0.046(3) Uani 1 d . . .
H307 H 0.3506 0.1225 0.8597 0.055 Uiso 1 calc R . .
C308 C 0.3603(10) 0.2453(9) 0.7626(8) 0.053(3) Uani 1 d . . .
C309 C 0.3700(12) 0.1824(10) 0.7077(9) 0.068(4) Uani 1 d . . .
H309 H 0.3701 0.1079 0.7245 0.082 Uiso 1 calc R . .
C310 C 0.3792(13) 0.2347(11) 0.6290(8) 0.074(4) Uani 1 d . . .
H310 H 0.3773 0.1953 0.5931 0.088 Uiso 1 calc R . .
C311 C 0.3909(12) 0.3431(11) 0.6048(8) 0.064(4) Uani 1 d . . .
H311 H 0.4088 0.3744 0.5535 0.077 Uiso 1 calc R . .
C312 C 0.3773(8) 0.4072(8) 0.6535(6) 0.036(2) Uani 1 d . . .
H312 H 0.3781 0.4814 0.6339 0.044 Uiso 1 calc R . .
C313 C 0.3613(8) 0.3599(8) 0.7370(7) 0.037(2) Uani 1 d . . .
C201 C -0.0591(15) 0.6731(13) 0.2036(7) 0.035(5) Uiso 0.500(17) d PD 5 C
C202 C -0.0427(17) 0.6148(14) 0.2835(8) 0.046(6) Uiso 0.500(17) d PD 5 C
H202 H 0.0083 0.5538 0.2953 0.056 Uiso 0.500(17) calc PR 5 C
C203 C -0.0969(17) 0.6433(14) 0.3428(10) 0.045(5) Uiso 0.500(17) d PD 5 C
H203 H -0.0874 0.5997 0.3929 0.053 Uiso 0.500(17) calc PR 5 C
C204 C -0.1680(14) 0.7398(12) 0.3274(8) 0.043(5) Uiso 0.500(17) d PD 5 C
H204 H -0.2003 0.7618 0.3683 0.052 Uiso 0.500(17) calc PR 5 C
C205 C -0.1898(14) 0.8002(12) 0.2554(8) 0.036(4) Uiso 0.500(17) d PD 5 C
H205 H -0.2408 0.8609 0.2467 0.044 Uiso 0.500(17) calc PR 5 C
C206 C -0.1356(12) 0.7722(10) 0.1922(6) 0.028(3) Uiso 0.500(17) d PD 5 C
C207 C -0.1535(12) 0.8337(11) 0.1160(7) 0.029(3) Uiso 0.500(17) d PD 5 C
H207 H -0.1985 0.8982 0.1055 0.034 Uiso 0.500(17) calc PR 5 C
C208 C -0.1048(14) 0.7992(11) 0.0565(7) 0.028(4) Uiso 0.500(17) d PD 5 C
C209 C -0.1271(14) 0.8676(12) -0.0221(9) 0.036(4) Uiso 0.500(17) d P 5 C
H209 H -0.1754 0.93 -0.0306 0.044 Uiso 0.500(17) calc PR 5 C
C210 C -0.0776(12) 0.8396(11) -0.0810(9) 0.030(3) Uiso 0.500(17) d P 5 C
H210 H -0.0882 0.8862 -0.1301 0.035 Uiso 0.500(17) calc PR 5 C
C211 C -0.0095(14) 0.7421(13) -0.0728(9) 0.030(3) Uiso 0.500(17) d P 5 C
H211 H 0.0175 0.7218 -0.1157 0.036 Uiso 0.500(17) calc PR 5 C
C212 C 0.0159(17) 0.6772(15) 0.0018(10) 0.040(5) Uiso 0.500(17) d P 5 C
H212 H 0.0637 0.6147 0.0083 0.048 Uiso 0.500(17) calc PR 5 C
C213 C -0.0297(17) 0.7048(13) 0.0681(8) 0.038(5) Uiso 0.500(17) d PD 5 C
C251 C 0.0561(15) 0.6519(13) -0.0005(9) 0.025(3) Uiso 0.500(17) d P 6 C
H251 H 0.1079 0.5914 0.0104 0.03 Uiso 0.500(17) calc PR 6 C
C252 C -0.0022(15) 0.6822(12) 0.0618(7) 0.024(4) Uiso 0.500(17) d PD 6 C
C253 C -0.0406(13) 0.8009(12) -0.0901(8) 0.023(3) Uiso 0.500(17) d P 6 C
H253 H -0.054 0.8379 -0.1415 0.027 Uiso 0.500(17) calc PR 6 C
C254 C -0.0964(16) 0.8384(15) -0.0367(11) 0.038(4) Uiso 0.500(17) d P 6 C
H254 H -0.1422 0.9026 -0.0501 0.045 Uiso 0.500(17) calc PR 6 C
C255 C -0.1241(13) 0.7491(11) 0.1774(7) 0.032(4) Uiso 0.500(17) d PD 6 C
C256 C -0.1850(11) 0.7839(11) 0.2367(8) 0.025(3) Uiso 0.500(17) d PD 6 C
H256 H -0.2322 0.8472 0.2239 0.03 Uiso 0.500(17) calc PR 6 C
C257 C -0.0832(14) 0.7769(12) 0.0408(7) 0.031(4) Uiso 0.500(17) d PD 6 C
C258 C 0.0378(13) 0.7084(11) -0.0736(7) 0.023(3) Uiso 0.500(17) d P 6 C
H258 H 0.076 0.6875 -0.1132 0.027 Uiso 0.500(17) calc PR 6 C
C259 C -0.1745(17) 0.7260(14) 0.3103(8) 0.052(6) Uiso 0.500(17) d PD 6 C
H259 H -0.2152 0.749 0.3482 0.062 Uiso 0.500(17) calc PR 6 C
C260 C -0.0476(14) 0.6555(13) 0.2028(7) 0.020(4) Uiso 0.500(17) d PD 6 C
C261 C -0.1398(13) 0.8059(12) 0.1002(8) 0.033(4) Uiso 0.500(17) d PD 6 C
H261 H -0.1913 0.8665 0.0882 0.039 Uiso 0.500(17) calc PR 6 C
C262 C -0.1020(17) 0.6297(14) 0.3312(10) 0.039(5) Uiso 0.500(17) d PD 6 C
H262 H -0.1 0.5883 0.3822 0.046 Uiso 0.500(17) calc PR 6 C
C263 C -0.0362(16) 0.5970(13) 0.2791(7) 0.029(5) Uiso 0.500(17) d PD 6 C
H263 H 0.0155 0.5367 0.2939 0.035 Uiso 0.500(17) calc PR 6 C
C401 C 1.0132(10) 0.4447(8) 0.7151(5) 0.030(3) Uiso 0.686(13) d PD 7 D
C402 C 1.0326(10) 0.3846(9) 0.7911(6) 0.030(3) Uiso 0.686(13) d PD 7 D
H402 H 1.0821 0.3228 0.7998 0.036 Uiso 0.686(13) calc PR 7 D
C403 C 0.9843(11) 0.4095(9) 0.8536(6) 0.033(3) Uiso 0.686(13) d PD 7 D
C404 C 1.0054(13) 0.3521(11) 0.9327(8) 0.040(3) Uiso 0.686(13) d P 7 D
H404 H 1.0571 0.2916 0.944 0.048 Uiso 0.686(13) calc PR 7 D
C405 C 0.9527(12) 0.3826(11) 0.9927(9) 0.039(3) Uiso 0.686(13) d P 7 D
H405 H 0.9675 0.3428 1.0434 0.047 Uiso 0.686(13) calc PR 7 D
C406 C 0.8779(13) 0.4726(12) 0.9765(8) 0.044(4) Uiso 0.686(13) d P 7 D
H406 H 0.8414 0.4937 1.0166 0.053 Uiso 0.686(13) calc PR 7 D
C407 C 0.8561(13) 0.5319(11) 0.9020(8) 0.038(3) Uiso 0.686(13) d P 7 D
H407 H 0.8058 0.5931 0.8924 0.046 Uiso 0.686(13) calc PR 7 D
C408 C 0.9087(12) 0.5016(10) 0.8399(6) 0.034(3) Uiso 0.686(13) d PD 7 D
C409 C 1.0507(9) 0.4795(8) 0.5795(6) 0.034(3) Uiso 0.686(13) d PD 7 D
H409 H 1.0912 0.463 0.5389 0.04 Uiso 0.686(13) calc PR 7 D
C410 C 0.9199(12) 0.6014(9) 0.6243(6) 0.033(3) Uiso 0.686(13) d PD 7 D
H410 H 0.8711 0.6638 0.6131 0.039 Uiso 0.686(13) calc PR 7 D
C411 C 0.9737(11) 0.5720(9) 0.5652(7) 0.038(3) Uiso 0.686(13) d PD 7 D
H411 H 0.9596 0.6134 0.5148 0.046 Uiso 0.686(13) calc PR 7 D
C412 C 1.0658(11) 0.4144(10) 0.6520(7) 0.036(3) Uiso 0.686(13) d PD 7 D
H412 H 1.1107 0.35 0.6605 0.043 Uiso 0.686(13) calc PR 7 D
C413 C 0.9349(16) 0.5407(13) 0.7027(7) 0.047(6) Uiso 0.686(13) d PD 7 D
C451 C 0.812(2) 0.5597(17) 0.9095(12) 0.027(5) Uiso 0.314(13) d P 8 D
H451 H 0.7611 0.6203 0.8935 0.033 Uiso 0.314(13) calc PR 8 D
C452 C 0.819(2) 0.511(2) 0.9852(14) 0.050(7) Uiso 0.314(13) d P 8 D
H452 H 0.7749 0.5373 1.0201 0.06 Uiso 0.314(13) calc PR 8 D
C453 C 0.8990(19) 0.4144(18) 1.0119(13) 0.038(5) Uiso 0.314(13) d P 8 D
H453 H 0.9045 0.3782 1.064 0.045 Uiso 0.314(13) calc PR 8 D
C454 C 0.9689(17) 0.3764(15) 0.9561(12) 0.019(4) Uiso 0.314(13) d P 8 D
H454 H 1.0213 0.317 0.973 0.023 Uiso 0.314(13) calc PR 8 D
C470 C 0.8800(19) 0.5240(15) 0.8490(8) 0.018(5) Uiso 0.314(13) d PD 8 D
C472 C 1.0135(16) 0.3841(13) 0.8235(10) 0.021(4) Uiso 0.314(13) d PD 8 D
H472 H 1.0513 0.3163 0.8412 0.025 Uiso 0.314(13) calc PR 8 D
C471 C 0.9581(18) 0.4292(14) 0.8753(8) 0.026(5) Uiso 0.314(13) d PD 8 D
C460 C 1.0152(17) 0.4364(14) 0.7445(9) 0.029(5) Uiso 0.314(13) d PD 8 D
C485 C 0.943(2) 0.5326(17) 0.7146(11) 0.026(7) Uiso 0.314(13) d PD 8 D
C484 C 0.939(2) 0.5877(18) 0.6365(11) 0.051(9) Uiso 0.314(13) d PD 8 D
H484 H 0.8922 0.6509 0.6199 0.061 Uiso 0.314(13) calc PR 8 D
C483 C 1.003(2) 0.5498(18) 0.5839(12) 0.044(6) Uiso 0.314(13) d PD 8 D
H483 H 1.0027 0.5869 0.5319 0.053 Uiso 0.314(13) calc PR 8 D
C482 C 1.0703(18) 0.4515(17) 0.6125(11) 0.037(5) Uiso 0.314(13) d PD 8 D
H482 H 1.1146 0.4244 0.5779 0.045 Uiso 0.314(13) calc PR 8 D
C481 C 1.073(2) 0.3948(18) 0.6881(13) 0.048(7) Uiso 0.314(13) d PD 8 D
H481 H 1.1137 0.328 0.7031 0.058 Uiso 0.314(13) calc PR 8 D

loop_
_atom_site_aniso_label
_atom_site_aniso_U_11
_atom_site_aniso_U_22
_atom_site_aniso_U_33
_atom_site_aniso_U_23
_atom_site_aniso_U_13
_atom_site_aniso_U_12
Cu1 0.0365(7) 0.0258(5) 0.0425(7) -0.0115(5) 0.0081(5) -0.0079(5)
Cu2 0.0355(6) 0.0267(5) 0.0404(7) -0.0121(5) 0.0083(5) -0.0071(5)
Fe1 0.0383(8) 0.0225(6) 0.0401(8) -0.0080(5) 0.0108(6) 0.0002(5)
Fe2 0.0381(8) 0.0233(6) 0.0394(8) -0.0086(6) 0.0089(6) -0.0015(5)
N11 0.025(4) 0.023(4) 0.032(4) -0.006(3) 0.008(3) -0.006(3)
N12 0.044(5) 0.033(4) 0.033(4) -0.009(3) 0.013(4) -0.018(4)
N13 0.064(6) 0.034(4) 0.034(5) -0.004(3) 0.015(4) -0.020(4)
N14 0.028(4) 0.025(4) 0.035(4) -0.007(3) 0.002(3) -0.003(3)
N15 0.051(5) 0.055(5) 0.039(5) 0.011(4) -0.014(4) -0.019(4)
N21 0.042(5) 0.027(4) 0.037(4) -0.016(3) 0.011(4) -0.009(3)
N22 0.028(4) 0.031(4) 0.028(4) -0.009(3) 0.000(3) -0.010(3)
N23 0.027(4) 0.025(4) 0.043(5) -0.011(3) -0.003(3) 0.001(3)
C49 0.023(5) 0.034(5) 0.063(7) -0.017(4) -0.007(4) 0.002(3)
N25 0.032(4) 0.031(4) 0.046(5) -0.018(3) 0.007(4) -0.012(3)
B1 0.034(6) 0.043(6) 0.085(10) -0.025(6) 0.011(6) -0.011(5)
B2 0.033(6) 0.029(5) 0.050(6) 0.000(4) -0.001(5) 0.012(4)
C6 0.067(7) 0.017(4) 0.043(6) -0.007(4) 0.011(5) -0.013(4)
N24 0.032(4) 0.037(4) 0.049(5) -0.020(3) -0.007(4) -0.001(3)
C32 0.051(6) 0.024(4) 0.023(4) -0.004(3) 0.004(4) -0.014(4)
C33 0.047(6) 0.029(5) 0.031(5) -0.012(4) 0.006(4) -0.011(4)
C60 0.038(5) 0.019(4) 0.032(5) -0.009(3) 0.008(4) -0.011(3)
C75 0.025(4) 0.019(3) 0.044(5) -0.009(3) -0.007(3) 0.002(3)
C78 0.044(6) 0.019(4) 0.054(7) -0.003(4) 0.007(5) -0.002(4)
C79 0.045(6) 0.036(5) 0.037(6) 0.000(4) 0.008(5) -0.010(4)
C34 0.043(6) 0.027(4) 0.035(5) -0.014(4) 0.012(4) -0.009(4)
C56 0.045(6) 0.022(4) 0.026(5) -0.009(3) 0.011(4) -0.010(4)
C23 0.081(7) 0.021(4) 0.038(5) -0.007(4) 0.031(5) 0.011(4)
C20 0.032(5) 0.027(4) 0.041(6) -0.015(4) 0.002(4) 0.004(4)
C10 0.032(5) 0.029(4) 0.045(5) -0.021(4) 0.000(4) 0.002(4)
C72 0.029(5) 0.030(5) 0.033(5) -0.005(4) 0.003(4) 0.002(4)
C74 0.029(5) 0.031(4) 0.047(6) -0.024(4) 0.005(4) -0.003(3)
C7 0.040(5) 0.021(4) 0.038(5) -0.012(4) 0.003(4) 0.001(4)
C66 0.072(7) 0.023(4) 0.048(6) -0.012(4) 0.020(5) -0.003(4)
C22 0.040(6) 0.024(4) 0.049(6) -0.009(4) 0.007(5) 0.007(4)
C26 0.030(5) 0.034(5) 0.058(7) -0.021(5) 0.008(5) -0.006(4)
C59 0.059(7) 0.025(4) 0.036(5) -0.011(4) 0.020(5) -0.011(4)
C61 0.034(6) 0.040(5) 0.050(6) -0.017(5) 0.009(5) -0.005(4)
C62 0.037(5) 0.028(4) 0.047(6) -0.013(4) 0.008(4) -0.005(4)
C80 0.041(6) 0.027(4) 0.045(6) 0.005(4) 0.006(4) 0.003(4)
C16 0.039(6) 0.028(5) 0.042(6) -0.008(4) 0.003(4) -0.011(4)
C55 0.052(7) 0.039(6) 0.041(6) -0.019(4) 0.015(5) -0.021(5)
C18 0.036(5) 0.035(5) 0.044(6) -0.006(4) -0.015(4) 0.003(4)
C36 0.042(6) 0.034(5) 0.030(5) -0.003(4) 0.007(4) -0.003(4)
C21 0.035(5) 0.022(4) 0.042(5) -0.016(4) 0.003(4) 0.000(4)
C63 0.041(6) 0.024(4) 0.036(5) -0.009(4) 0.016(4) -0.015(4)
C58 0.051(7) 0.033(5) 0.036(5) -0.016(4) 0.005(4) 0.002(4)
C73 0.029(5) 0.026(4) 0.034(5) -0.001(4) -0.003(4) -0.004(3)
C8 0.055(7) 0.018(4) 0.048(6) -0.008(4) 0.008(5) 0.007(4)
C11 0.029(5) 0.021(4) 0.042(5) -0.008(4) 0.005(4) -0.003(3)
C70 0.029(5) 0.037(5) 0.047(6) -0.010(4) -0.012(4) -0.007(4)
C31 0.048(6) 0.022(4) 0.050(6) -0.005(4) 0.008(5) -0.007(4)
C4 0.063(7) 0.027(5) 0.034(5) -0.011(4) 0.009(5) -0.011(4)
C88 0.061(8) 0.068(8) 0.043(6) 0.002(6) 0.005(5) -0.034(6)
C27 0.038(5) 0.031(5) 0.053(6) -0.016(4) 0.009(5) -0.009(4)
C17 0.027(5) 0.027(4) 0.030(5) -0.006(3) 0.006(4) -0.009(3)
C69 0.024(5) 0.038(5) 0.037(5) -0.003(4) -0.005(4) -0.012(4)
C57 0.063(7) 0.019(4) 0.038(5) -0.006(4) 0.012(5) -0.016(4)
C82 0.065(7) 0.022(4) 0.062(7) -0.024(4) 0.023(6) -0.002(4)
C38 0.042(6) 0.038(5) 0.052(7) -0.007(5) -0.002(5) -0.003(4)
C39 0.045(6) 0.045(6) 0.056(7) -0.001(5) -0.014(5) -0.008(5)
C28 0.053(6) 0.034(5) 0.043(6) -0.004(4) 0.007(5) -0.019(4)
C37 0.045(6) 0.031(5) 0.056(7) -0.009(4) 0.007(5) -0.013(4)
C5 0.069(8) 0.026(5) 0.032(5) -0.010(4) 0.010(5) -0.006(4)
C29 0.039(6) 0.030(5) 0.090(9) -0.025(5) 0.022(6) -0.009(4)
C9 0.026(5) 0.033(4) 0.056(6) -0.012(4) 0.002(4) -0.004(3)
C85 0.042(6) 0.042(6) 0.048(6) -0.007(5) -0.015(5) 0.003(5)
C51 0.030(5) 0.036(5) 0.038(5) -0.004(4) 0.007(4) -0.012(4)
C30 0.048(6) 0.025(4) 0.046(5) 0.000(4) -0.005(4) 0.004(4)
C89 0.037(6) 0.041(5) 0.057(7) -0.001(5) 0.011(5) 0.012(4)
C15 0.078(8) 0.058(6) 0.030(5) -0.002(4) 0.010(5) -0.039(5)
C87 0.064(7) 0.036(5) 0.047(6) -0.011(5) -0.005(5) -0.014(5)
C13 0.045(6) 0.041(5) 0.044(6) 0.000(4) -0.015(5) -0.009(4)
C40 0.095(10) 0.030(5) 0.040(6) -0.016(4) -0.011(6) 0.000(5)
C53 0.040(6) 0.045(5) 0.034(5) -0.014(4) -0.003(4) -0.017(4)
C84 0.045(6) 0.027(4) 0.043(6) -0.009(4) -0.008(4) 0.013(4)
C1 0.042(6) 0.040(5) 0.043(5) 0.007(4) -0.022(4) -0.025(4)
C64 0.016(4) 0.028(5) 0.056(6) -0.013(4) 0.004(4) -0.002(3)
C25 0.051(7) 0.027(5) 0.062(7) -0.012(5) 0.022(5) -0.011(4)
C86 0.064(7) 0.040(5) 0.028(5) -0.006(4) -0.003(5) 0.016(5)
C54 0.054(6) 0.036(5) 0.043(6) -0.002(4) 0.001(5) -0.033(5)
C68 0.039(5) 0.052(6) 0.037(5) 0.002(4) -0.009(4) -0.024(4)
C19 0.034(5) 0.031(5) 0.047(6) -0.010(4) -0.008(4) 0.006(4)
C83 0.050(6) 0.017(4) 0.081(8) -0.008(4) 0.014(5) -0.007(4)
C81 0.077(8) 0.030(5) 0.045(6) -0.019(4) 0.011(5) 0.002(5)
C3 0.060(7) 0.041(6) 0.047(6) 0.000(5) 0.013(5) -0.029(5)
C77 0.045(6) 0.031(5) 0.040(6) -0.014(4) 0.017(4) -0.001(4)
C14 0.098(9) 0.052(6) 0.021(4) -0.001(4) 0.014(5) -0.035(6)
C2 0.037(5) 0.038(5) 0.028(5) -0.003(4) 0.006(4) -0.029(4)
C24 0.072(7) 0.026(4) 0.038(5) -0.009(4) 0.023(5) -0.011(4)
C41 0.072(8) 0.027(5) 0.048(6) -0.015(4) 0.008(5) 0.002(4)
C71 0.034(6) 0.038(5) 0.052(7) -0.012(5) 0.005(5) 0.013(4)
C76 0.037(5) 0.028(5) 0.046(6) -0.007(4) 0.000(4) 0.000(4)
C52 0.042(6) 0.042(5) 0.027(5) -0.015(4) -0.001(4) -0.001(4)
C67 0.048(6) 0.048(6) 0.068(7) -0.028(5) 0.005(5) -0.019(5)
C12 0.082(5) 0.036(3) 0.061(4) 0.000(3) -0.015(4) 0.006(3)
C65 0.059(4) 0.063(4) 0.034(3) -0.017(3) 0.010(3) -0.014(3)
F11 0.076(6) 0.061(6) 0.025(4) 0.004(4) 0.005(4) 0.038(5)
F12 0.040(5) 0.047(5) 0.058(6) -0.023(4) 0.011(4) -0.014(4)
F13 0.044(5) 0.058(6) 0.044(5) -0.030(4) 0.006(4) -0.004(4)
F14 0.065(7) 0.109(10) 0.071(8) -0.043(7) -0.039(6) 0.018(6)
F21 0.064(7) 0.155(12) 0.080(8) -0.075(8) -0.037(6) 0.066(7)
F22 0.089(7) 0.050(6) 0.104(8) -0.041(6) 0.016(6) -0.015(5)
F23 0.082(6) 0.033(4) 0.096(7) 0.004(4) 0.052(5) -0.011(4)
F24 0.058(5) 0.028(4) 0.063(5) 0.002(3) 0.035(4) 0.006(3)
C101 0.026(5) 0.027(4) 0.056(6) -0.019(4) 0.015(4) -0.009(3)
C102 0.050(7) 0.045(6) 0.059(7) -0.025(5) 0.029(6) -0.019(5)
C103 0.060(7) 0.044(6) 0.060(7) -0.022(5) 0.028(6) -0.019(5)
C104 0.088(10) 0.040(6) 0.106(11) -0.044(7) 0.043(8) -0.028(6)
C105 0.074(9) 0.033(6) 0.101(11) -0.034(7) 0.048(8) -0.009(5)
C106 0.023(4) 0.015(4) 0.067(7) -0.016(4) 0.011(4) -0.002(3)
C107 0.037(6) 0.013(4) 0.078(8) -0.005(4) 0.000(5) -0.007(3)
C108 0.027(5) 0.024(4) 0.061(7) -0.003(4) -0.007(5) -0.002(3)
C109 0.043(7) 0.043(6) 0.071(8) 0.001(6) -0.018(6) -0.014(5)
C110 0.089(9) 0.055(7) 0.039(6) -0.005(5) -0.008(6) -0.019(6)
C111 0.130(12) 0.064(8) 0.030(6) -0.012(5) -0.007(7) -0.030(8)
C112 0.066(7) 0.027(4) 0.045(6) -0.017(4) -0.018(5) -0.006(4)
C113 0.029(5) 0.029(5) 0.042(6) -0.006(4) -0.003(4) 0.000(4)
C301 0.019(4) 0.027(4) 0.049(6) -0.012(4) -0.004(4) -0.008(3)
C302 0.047(6) 0.048(6) 0.039(6) -0.005(4) 0.004(5) -0.006(4)
C303 0.064(7) 0.044(6) 0.045(6) -0.012(5) -0.010(5) 0.001(5)
C304 0.083(9) 0.060(7) 0.038(6) 0.002(5) -0.025(6) -0.021(6)
C305 0.051(7) 0.034(5) 0.047(6) 0.004(5) -0.023(5) 0.001(4)
C306 0.020(5) 0.041(5) 0.043(6) -0.008(4) -0.004(4) -0.006(4)
C307 0.027(5) 0.034(5) 0.075(8) -0.014(5) 0.008(5) 0.001(4)
C308 0.052(7) 0.040(6) 0.077(9) -0.029(6) 0.024(6) -0.015(5)
C309 0.079(9) 0.040(6) 0.100(11) -0.039(7) 0.042(8) -0.032(6)
C310 0.091(10) 0.067(8) 0.087(9) -0.057(7) 0.059(8) -0.029(7)
C311 0.065(8) 0.066(8) 0.081(9) -0.048(7) 0.036(7) -0.028(6)
C312 0.032(5) 0.032(5) 0.048(6) -0.014(4) 0.011(4) -0.015(4)
C313 0.022(5) 0.031(5) 0.061(7) -0.017(5) 0.011(4) -0.007(4)

loop_
_atom_type_symbol
_atom_type_description
_atom_type_scat_dispersion_real
_atom_type_scat_dispersion_imag
_atom_type_scat_source
C C 0.0033 0.0016 'International Tables Vol C Tables 4.2.6.8 and 6.1.1.4'
H H 0 0 'International Tables Vol C Tables 4.2.6.8 and 6.1.1.4'
B B 0.0013 0.0007 'International Tables Vol C Tables 4.2.6.8 and 6.1.1.4'
N N 0.0061 0.0033 'International Tables Vol C Tables 4.2.6.8 and 6.1.1.4'
F F 0.0171 0.0103 'International Tables Vol C Tables 4.2.6.8 and 6.1.1.4'
Fe Fe 0.3463 0.8444 'International Tables Vol C Tables 4.2.6.8 and 6.1.1.4'
Cu Cu 0.3201 1.2651 'International Tables Vol C Tables 4.2.6.8 and 6.1.1.4'

loop_
_geom_angle_atom_site_label_1
_geom_angle_atom_site_label_2
_geom_angle_atom_site_label_3
_geom_angle
N11 Cu1 N14 132.8(3)
N11 Cu1 N13 127.1(3)
N14 Cu1 N13 81.6(3)
N11 Cu1 N12 81.2(3)
N14 Cu1 N12 114.5(3)
N13 Cu1 N12 125.2(3)
N25 Cu2 N21 126.2(3)
N25 Cu2 N23 82.6(3)
N21 Cu2 N23 132.4(3)
N25 Cu2 N22 124.7(3)
N21 Cu2 N22 81.3(3)
N23 Cu2 N22 115.0(3)
C10 N11 C34 118.0(8)
C10 N11 Cu1 128.1(6)
C34 N11 Cu1 113.9(6)
C33 N12 C2 121.3(8)
C33 N12 Cu1 111.2(6)
C2 N12 Cu1 127.5(7)
C16 N13 C15 119.9(9)
C16 N13 Cu1 112.9(6)
C15 N13 Cu1 126.9(8)
C20 N14 C17 118.3(8)
C20 N14 Cu1 128.5(6)
C17 N14 Cu1 112.4(6)
C16 N15 C13 110.6(10)
C60 N21 C63 119.0(8)
C60 N21 Cu2 113.2(6)
C63 N21 Cu2 127.8(6)
C52 N22 C56 116.0(8)
C52 N22 Cu2 131.2(7)
C56 N22 Cu2 112.7(6)
C73 N23 C70 117.6(8)
C73 N23 Cu2 128.7(6)
C70 N23 Cu2 113.2(7)
C71 C49 C70 119.8(9)
C71 C49 H49 120.1
C70 C49 H49 120.1
C66 N25 C69 115.6(9)
C66 N25 Cu2 133.1(7)
C69 N25 Cu2 111.3(6)
F18 B1 F14 170.0(19)
F18 B1 F17 127(2)
F14 B1 F17 43.4(13)
F18 B1 F12 63.9(12)
F14 B1 F12 126.0(15)
F17 B1 F12 151.5(16)
F18 B1 F16 108.6(14)
F14 B1 F16 76.0(11)
F17 B1 F16 111.4(16)
F12 B1 F16 83.8(10)
F18 B1 F13 60.1(13)
F14 B1 F13 114.9(11)
F17 B1 F13 103.5(15)
F12 B1 F13 104.3(10)
F16 B1 F13 71.0(8)
F18 B1 F11 65.2(13)
F14 B1 F11 108.5(12)
F17 B1 F11 68.4(14)
F12 B1 F11 102.1(10)
F16 B1 F11 167.2(13)
F13 B1 F11 96.5(11)
F18 B1 F15 105.1(14)
F14 B1 F15 82.8(11)
F17 B1 F15 102.7(15)
F12 B1 F15 50.3(8)
F16 B1 F15 96.6(11)
F13 B1 F15 153.7(11)
F11 B1 F15 95.8(9)
F27 B2 F21 170.4(16)
F27 B2 F24 74.5(13)
F21 B2 F24 113.9(12)
F27 B2 F23 68.8(12)
F21 B2 F23 110.9(12)
F24 B2 F23 108.7(8)
F27 B2 F26 122.6(16)
F21 B2 F26 50.7(10)
F24 B2 F26 158.1(14)
F23 B2 F26 70.2(10)
F27 B2 F22 65.8(13)
F21 B2 F22 105.8(10)
F24 B2 F22 110.7(10)
F23 B2 F22 106.5(11)
F26 B2 F22 90.0(10)
F27 B2 F28 118.2(14)
F21 B2 F28 70.8(9)
F24 B2 F28 64.8(8)
F23 B2 F28 82.3(9)
F26 B2 F28 93.7(12)
F22 B2 F28 171.2(11)
F27 B2 F25 123.5(15)
F21 B2 F25 55.7(9)
F24 B2 F25 82.3(9)
F23 B2 F25 166.1(11)
F26 B2 F25 96.3(10)
F22 B2 F25 76.2(9)
F28 B2 F25 95.4(10)
C5 C6 C7 122.2(10)
C5 C6 H6 118.9
C7 C6 H6 118.9
C68 N24 C69 120.0(9)
C4 C32 C33 116.4(9)
C4 C32 C5 125.1(8)
C33 C32 C5 118.5(9)
N12 C33 C34 118.9(8)
N12 C33 C32 122.5(9)
C34 C33 C32 118.6(9)
N21 C60 C59 122.8(9)
N21 C60 C56 117.5(8)
C59 C60 C56 119.6(8)
C76 C75 C74 107.5(8)
C76 C75 H75 126.2
C74 C75 H75 126.2
C74 C78 C77 109.1(9)
C74 C78 H78 125.4
C77 C78 H78 125.4
C80 C79 C83 107.7(10)
C80 C79 H79 126.1
C83 C79 H79 126.1
C7 C34 N11 123.1(9)
C7 C34 C33 122.1(9)
N11 C34 C33 114.8(8)
N22 C56 C55 124.8(9)
N22 C56 C60 115.2(8)
C55 C56 C60 119.9(9)
C22 C23 C24 113.0(9)
C22 C23 H23 123.5
C24 C23 H23 123.5
N14 C20 C21 123.5(9)
N14 C20 H20 118.2
C21 C20 H20 118.2
N11 C10 C9 121.2(9)
N11 C10 C11 115.3(8)
C9 C10 C11 123.4(8)
C73 C72 C71 115.8(9)
C73 C72 C74 121.2(8)
C71 C72 C74 122.9(8)
C78 C74 C75 108.2(9)
C78 C74 C72 124.7(9)
C75 C74 C72 126.7(8)
C34 C7 C8 117.4(8)
C34 C7 C6 117.6(9)
C8 C7 C6 124.9(9)
N25 C66 C67 124.7(9)
N25 C66 C65 120.4(8)
C67 C66 C65 113.0(9)
C23 C22 C21 128.7(9)
C23 C22 C26 106.9(9)
C21 C22 C26 124.4(9)
C25 C26 C22 106.2(9)
C25 C26 H26 126.9
C22 C26 H26 126.9
C61 C59 C60 117.4(9)
C61 C59 C58 123.8(9)
C60 C59 C58 118.8(9)
C59 C61 C62 118.3(9)
C59 C61 H61 120.8
C62 C61 H61 120.8
C63 C62 C61 120.4(10)
C63 C62 H62 119.8
C61 C62 H62 119.8
C81 C80 C79 107.0(9)
C81 C80 H80 126.5
C79 C80 H80 126.5
N13 C16 N15 126.4(10)
N13 C16 C17 115.2(9)
N15 C16 C17 118.4(9)
C56 C55 C57 119.4(9)
C56 C55 C54 116.7(10)
C57 C55 C54 124.0(9)
C17 C18 C19 117.9(9)
C17 C18 H18 121
C19 C18 H18 121
C37 C36 C41 120.0(10)
C37 C36 H36 120
C41 C36 H36 120
C19 C21 C20 117.3(9)
C19 C21 C22 121.3(8)
C20 C21 C22 121.3(8)
C62 C63 N21 122.1(9)
C62 C63 C64 123.5(8)
N21 C63 C64 114.4(8)
C57 C58 C59 120.7(9)
C57 C58 H58 119.6
C59 C58 H58 119.6
N23 C73 C72 124.9(8)
N23 C73 H73 117.5
C72 C73 H73 117.5
C9 C8 C7 120.4(9)
C9 C8 H8 119.8
C7 C8 H8 119.8
C101 C11 C113 122.8(8)
C101 C11 C10 119.7(9)
C113 C11 C10 117.5(8)
N23 C70 C49 121.5(10)
N23 C70 C69 113.1(9)
C49 C70 C69 125.5(9)
C30 C31 C27 108.2(10)
C30 C31 H31 125.9
C27 C31 H31 125.9
C3 C4 C32 121.8(9)
C3 C4 H4 119.1
C32 C4 H4 119.1
C87 C88 C89 120.4(11)
C87 C88 H88 119.8
C89 C88 H88 119.8
C31 C27 C28 109.2(10)
C31 C27 H27 125.4
C28 C27 H27 125.4
N14 C17 C18 122.9(9)
N14 C17 C16 117.1(8)
C18 C17 C16 120.0(9)
N24 C69 N25 125.3(9)
N24 C69 C70 115.4(9)
N25 C69 C70 119.2(9)
C58 C57 C55 121.5(9)
C58 C57 H57 119.2
C55 C57 H57 119.2
C83 C82 C81 108.7(9)
C83 C82 H82 125.6
C81 C82 H82 125.6
C39 C38 C37 119.5(10)
C39 C38 H38 120.2
C37 C38 H38 120.2
C38 C39 C40 119.0(11)
C38 C39 H39 120.5
C40 C39 H39 120.5
C27 C28 C29 106.4(10)
C27 C28 H28 126.8
C29 C28 H28 126.8
C36 C37 C38 119.5(10)
C36 C37 H37 120.2
C38 C37 H37 120.2
C6 C5 C32 120.9(9)
C6 C5 H5 119.6
C32 C5 H5 119.6
C30 C29 C28 107.9(9)
C30 C29 H29 126
C28 C29 H29 126
C8 C9 C10 119.7(9)
C8 C9 H9 120.1
C10 C9 H9 120.1
C86 C85 C84 119.7(11)
C86 C85 H85 120.2
C84 C85 H85 120.2
C485 C51 C408 106.9(11)
C485 C51 C413 8.9(12)
C408 C51 C413 115.6(9)
C485 C51 C470 126.4(12)
C408 C51 C470 19.4(7)
C413 C51 C470 134.9(10)
C485 C51 C52 125.5(11)
C408 C51 C52 127.5(8)
C413 C51 C52 116.8(8)
C470 C51 C52 108.1(9)
C31 C30 C29 108.2(9)
C31 C30 H30 125.9
C29 C30 H30 125.9
C84 C89 C88 120.4(10)
C84 C89 H89 119.8
C88 C89 H89 119.8
N13 C15 C14 116.0(11)
N13 C15 H15 122
C14 C15 H15 122
C88 C87 C86 115.9(10)
C88 C87 H87 122.1
C86 C87 H87 122.1
C14 C13 N15 128.2(10)
C14 C13 C12 120.7(10)
N15 C13 C12 111.0(9)
C41 C40 C39 122.9(10)
C41 C40 H40 118.6
C39 C40 H40 118.6
C54 C53 C52 119.4(9)
C54 C53 H53 120.3
C52 C53 H53 120.3
C89 C84 C85 120.3(10)
C89 C84 H84 119.8
C85 C84 H84 119.8
C260 C1 C252 134.7(10)
C260 C1 C213 116.5(10)
C252 C1 C213 18.2(8)
C260 C1 C2 116.0(9)
C252 C1 C2 109.1(9)
C213 C1 C2 127.3(10)
C260 C1 C201 7.8(9)
C252 C1 C201 127.1(10)
C213 C1 C201 109.0(10)
C2 C1 C201 123.4(8)
C301 C64 C313 120.1(9)
C301 C64 C63 120.1(8)
C313 C64 C63 119.8(9)
C24 C25 C26 110.8(9)
C24 C25 H25 124.6
C26 C25 H25 124.6
C85 C86 C87 123.4(11)
C85 C86 H86 118.3
C87 C86 H86 118.3
C53 C54 C55 118.1(9)
C53 C54 H54 120.9
C55 C54 H54 120.9
N24 C68 C67 116.6(9)
N24 C68 H68 121.7
C67 C68 H68 121.7
C21 C19 C18 120.0(9)
C21 C19 H19 120
C18 C19 H19 120
C82 C83 C79 108.2(10)
C82 C83 H83 125.9
C79 C83 H83 125.9
C80 C81 C82 108.3(10)
C80 C81 H81 125.8
C82 C81 H81 125.8
C4 C3 C2 120.6(10)
C4 C3 H3 119.7
C2 C3 H3 119.7
C78 C77 C76 105.7(8)
C78 C77 H77 127.2
C76 C77 H77 127.2
C13 C14 C15 118.6(10)
C13 C14 H14 120.7
C15 C14 H14 120.7
N12 C2 C3 117.4(9)
N12 C2 C1 117.7(8)
C3 C2 C1 124.9(9)
C25 C24 C23 102.9(10)
C25 C24 H24 128.5
C23 C24 H24 128.5
C40 C41 C36 119.0(10)
C40 C41 H41 120.5
C36 C41 H41 120.5
C49 C71 C72 120.2(9)
C49 C71 H71 119.9
C72 C71 H71 119.9
C75 C76 C77 109.5(9)
C75 C76 H76 125.2
C77 C76 H76 125.2
N22 C52 C53 124.9(9)
N22 C52 C51 113.8(9)
C53 C52 C51 121.3(9)
C66 C67 C68 117.7(10)
C66 C67 H67 121.2
C68 C67 H67 121.2
C13 C12 H12A 109.5
C13 C12 H12B 109.5
H12A C12 H12B 109.5
C13 C12 H12C 109.5
H12A C12 H12C 109.5
H12B C12 H12C 109.5
C66 C65 H65A 109.5
C66 C65 H65B 109.5
H65A C65 H65B 109.5
C66 C65 H65C 109.5
H65A C65 H65C 109.5
H65B C65 H65C 109.5
C102 C101 C11 122.7(9)
C102 C101 C106 120.5(9)
C11 C101 C106 116.7(9)
C103 C102 C101 121.5(11)
C103 C102 H102 119.3
C101 C102 H102 119.3
C102 C103 C104 118.2(11)
C102 C103 H103 120.9
C104 C103 H103 120.9
C105 C104 C103 120.4(11)
C105 C104 H104 119.8
C103 C104 H104 119.8
C104 C105 C106 121.3(11)
C104 C105 H105 119.4
C106 C105 H105 119.4
C107 C106 C105 121.7(9)
C107 C106 C101 120.5(9)
C105 C106 C101 117.8(10)
C106 C107 C108 123.7(8)
C106 C107 H107 118.1
C108 C107 H107 118.1
C107 C108 C109 124.7(10)
C107 C108 C113 118.0(10)
C109 C108 C113 117.2(10)
C110 C109 C108 121.6(11)
C110 C109 H109 119.2
C108 C109 H109 119.2
C111 C110 C109 120.2(12)
C111 C110 H110 119.9
C109 C110 H110 119.9
C112 C111 C110 122.5(11)
C112 C111 H111 118.7
C110 C111 H111 118.7
C111 C112 C113 119.2(10)
C111 C112 H112 120.4
C113 C112 H112 120.4
C11 C113 C112 122.6(9)
C11 C113 C108 118.2(9)
C112 C113 C108 119.2(9)
C64 C301 C302 123.3(9)
C64 C301 C306 120.0(9)
C302 C301 C306 116.6(9)
C303 C302 C301 123.2(10)
C303 C302 H302 118.4
C301 C302 H302 118.4
C302 C303 C304 119.3(10)
C302 C303 H303 120.3
C304 C303 H303 120.3
C305 C304 C303 120.3(11)
C305 C304 H304 119.9
C303 C304 H304 119.9
C304 C305 C306 120.9(10)
C304 C305 H305 119.5
C306 C305 H305 119.5
C307 C306 C301 120.1(10)
C307 C306 C305 120.2(10)
C301 C306 C305 119.6(9)
C306 C307 C308 120.6(10)
C306 C307 H307 119.7
C308 C307 H307 119.7
C307 C308 C313 118.2(10)
C307 C308 C309 121.5(11)
C313 C308 C309 120.3(12)
C310 C309 C308 119.4(11)
C310 C309 H309 120.3
C308 C309 H309 120.3
C311 C310 C309 120.5(11)
C311 C310 H310 119.7
C309 C310 H310 119.7
C312 C311 C310 122.1(12)
C312 C311 H311 118.9
C310 C311 H311 118.9
C311 C312 C313 120.7(10)
C311 C312 H312 119.6
C313 C312 H312 119.6
C64 C313 C308 120.8(10)
C64 C313 C312 122.9(9)
C308 C313 C312 116.3(9)
C202 C201 C206 113.1(10)
C202 C201 C1 120.1(11)
C206 C201 C1 126.7(10)
C203 C202 C201 124.1(12)
C203 C202 H202 117.9
C201 C202 H202 117.9
C202 C203 C204 119.3(13)
C202 C203 H203 120.3
C204 C203 H203 120.3
C205 C204 C203 121.7(12)
C205 C204 H204 119.2
C203 C204 H204 119.2
C204 C205 C206 120.3(12)
C204 C205 H205 119.8
C206 C205 H205 119.8
C207 C206 C205 122.7(11)
C207 C206 C201 116.1(10)
C205 C206 C201 121.2(9)
C208 C207 C206 120.3(11)
C208 C207 H207 119.9
C206 C207 H207 119.9
C207 C208 C213 123.1(11)
C207 C208 C209 117.5(11)
C213 C208 C209 119.2(12)
C210 C209 C208 119.5(14)
C210 C209 H209 120.3
C208 C209 H209 120.3
C209 C210 C211 123.2(14)
C209 C210 H210 118.4
C211 C210 H210 118.4
C210 C211 C212 118.2(15)
C210 C211 H211 120.9
C212 C211 H211 120.9
C211 C212 C213 121.5(16)
C211 C212 H212 119.3
C213 C212 H212 119.3
C212 C213 C208 118.1(12)
C212 C213 C1 117.2(13)
C208 C213 C1 124.6(12)
C258 C251 C252 121.5(15)
C258 C251 H251 119.3
C252 C251 H251 119.3
C1 C252 C251 130.8(12)
C1 C252 C257 112.6(10)
C251 C252 C257 116.5(11)
C254 C253 C258 124.3(14)
C254 C253 H253 117.8
C258 C253 H253 117.8
C253 C254 C257 117.4(15)
C253 C254 H254 121.3
C257 C254 H254 121.3
C261 C255 C260 123.4(11)
C261 C255 C256 120.7(11)
C260 C255 C256 115.9(9)
C259 C256 C255 120.5(11)
C259 C256 H256 119.7
C255 C256 H256 119.7
C261 C257 C254 122.4(13)
C261 C257 C252 116.8(10)
C254 C257 C252 120.7(13)
C251 C258 C253 119.2(14)
C251 C258 H258 120.4
C253 C258 H258 120.4
C256 C259 C262 120.7(12)
C256 C259 H259 119.7
C262 C259 H259 119.7
C1 C260 C263 127.8(12)
C1 C260 C255 109.0(10)
C263 C260 C255 123.1(11)
C257 C261 C255 123.4(11)
C257 C261 H261 118.3
C255 C261 H261 118.3
C263 C262 C259 121.6(13)
C263 C262 H262 119.2
C259 C262 H262 119.2
C262 C263 C260 118.0(12)
C262 C263 H263 121
C260 C263 H263 121
C402 C401 C412 122.3(9)
C402 C401 C413 116.8(9)
C412 C401 C413 121.0(8)
C403 C402 C401 124.7(9)
C403 C402 H402 117.6
C401 C402 H402 117.6
C402 C403 C408 117.3(9)
C402 C403 C404 126.4(11)
C408 C403 C404 116.3(11)
C405 C404 C403 122.8(13)
C405 C404 H404 118.6
C403 C404 H404 118.6
C404 C405 C406 118.8(14)
C404 C405 H405 120.6
C406 C405 H405 120.6
C407 C406 C405 121.0(14)
C407 C406 H406 119.5
C405 C406 H406 119.5
C406 C407 C408 121.0(13)
C406 C407 H407 119.5
C408 C407 H407 119.5
C403 C408 C51 124.6(10)
C403 C408 C407 120.1(10)
C51 C408 C407 115.3(10)
C412 C409 C411 120.3(9)
C412 C409 H409 119.9
C411 C409 H409 119.9
C411 C410 C413 122.8(9)
C411 C410 H410 118.6
C413 C410 H410 118.6
C410 C411 C409 120.7(10)
C410 C411 H411 119.7
C409 C411 H411 119.7
C409 C412 C401 120.0(9)
C409 C412 H412 120
C401 C412 H412 120
C410 C413 C51 124.1(10)
C410 C413 C401 114.9(9)
C51 C413 C401 121.0(10)
C452 C451 C470 125(2)
C452 C451 H451 117.6
C470 C451 H451 117.6
C451 C452 C453 119(2)
C451 C452 H452 120.7
C453 C452 H452 120.7
C454 C453 C452 119(2)
C454 C453 H453 120.3
C452 C453 H453 120.3
C471 C454 C453 120.8(17)
C471 C454 H454 119.6
C453 C454 H454 119.6
C51 C470 C471 113.7(12)
C51 C470 C451 129.6(14)
C471 C470 C451 116.6(14)
C471 C472 C460 122.2(13)
C471 C472 H472 118.9
C460 C472 H472 118.9
C472 C471 C454 119.6(15)
C472 C471 C470 120.5(12)
C454 C471 C470 119.7(15)
C472 C460 C481 124.9(15)
C472 C460 C485 119.6(14)
C481 C460 C485 115.1(12)
C51 C485 C484 120.6(15)
C51 C485 C460 116.7(15)
C484 C485 C460 122.7(12)
C483 C484 C485 120.8(14)
C483 C484 H484 119.6
C485 C484 H484 119.6
C484 C483 C482 116.9(15)
C484 C483 H483 121.5
C482 C483 H483 121.5
C481 C482 C483 123.3(14)
C481 C482 H482 118.4
C483 C482 H482 118.4
C482 C481 C460 120.9(15)
C482 C481 H481 119.6
C460 C481 H481 119.6

loop_
_geom_bond_atom_site_label_1
_geom_bond_atom_site_label_2
_geom_bond_distance
Cu1 N11 2.009(7)
Cu1 N14 2.016(8)
Cu1 N13 2.051(9)
Cu1 N12 2.071(8)
Cu2 N25 2.012(8)
Cu2 N21 2.014(8)
Cu2 N23 2.028(8)
Cu2 N22 2.055(7)
N11 C10 1.299(12)
N11 C34 1.389(11)
N12 C33 1.350(13)
N12 C2 1.365(12)
N13 C16 1.336(13)
N13 C15 1.389(13)
N14 C20 1.330(12)
N14 C17 1.349(11)
N15 C16 1.340(13)
N15 C13 1.389(14)
N21 C60 1.343(10)
N21 C63 1.361(12)
N22 C52 1.315(13)
N22 C56 1.352(12)
N23 C73 1.334(12)
N23 C70 1.366(12)
C49 C71 1.367(15)
C49 C70 1.380(14)
C49 H49 0.93
N25 C66 1.293(13)
N25 C69 1.342(12)
B1 F18 1.23(3)
B1 F14 1.262(17)
B1 F17 1.26(3)
B1 F12 1.353(16)
B1 F16 1.433(17)
B1 F13 1.467(16)
B1 F11 1.517(16)
B1 F15 1.535(17)
B2 F27 1.16(2)
B2 F21 1.302(15)
B2 F24 1.382(14)
B2 F23 1.391(13)
B2 F26 1.40(2)
B2 F22 1.427(15)
B2 F28 1.567(18)
B2 F25 1.623(18)
C6 C5 1.337(15)
C6 C7 1.444(12)
C6 H6 0.93
N24 C68 1.335(13)
N24 C69 1.333(12)
C32 C4 1.384(14)
C32 C33 1.433(12)
C32 C5 1.445(14)
C33 C34 1.421(14)
C60 C59 1.409(13)
C60 C56 1.452(13)
C75 C76 1.377(13)
C75 C74 1.428(12)
C75 H75 0.93
C78 C74 1.418(13)
C78 C77 1.400(14)
C78 H78 0.93
C79 C80 1.431(15)
C79 C83 1.459(14)
C79 H79 0.93
C34 C7 1.391(13)
C56 C55 1.390(12)
C23 C22 1.352(14)
C23 C24 1.462(13)
C23 H23 0.93
C20 C21 1.401(12)
C20 H20 0.93
C10 C9 1.450(13)
C10 C11 1.511(12)
C72 C73 1.388(13)
C72 C71 1.411(13)
C72 C74 1.491(13)
C7 C8 1.385(14)
C66 C67 1.363(15)
C66 C65 1.488(11)
C22 C21 1.449(14)
C22 C26 1.445(13)
C26 C25 1.443(15)
C26 H26 0.93
C59 C61 1.413(14)
C59 C58 1.427(13)
C61 C62 1.411(13)
C61 H61 0.93
C62 C63 1.352(14)
C62 H62 0.93
C80 C81 1.422(14)
C80 H80 0.93
C16 C17 1.473(13)
C55 C57 1.416(15)
C55 C54 1.429(14)
C18 C17 1.383(13)
C18 C19 1.403(14)
C18 H18 0.93
C36 C37 1.381(14)
C36 C41 1.404(14)
C36 H36 0.93
C21 C19 1.386(12)
C63 C64 1.480(12)
C58 C57 1.372(15)
C58 H58 0.93
C73 H73 0.93
C8 C9 1.339(13)
C8 H8 0.93
C11 C101 1.421(13)
C11 C113 1.427(14)
C70 C69 1.476(14)
C31 C30 1.381(14)
C31 C27 1.390(15)
C31 H31 0.93
C4 C3 1.358(16)
C4 H4 0.93
C88 C87 1.374(16)
C88 C89 1.415(16)
C88 H88 0.93
C27 C28 1.408(14)
C27 H27 0.93
C57 H57 0.93
C82 C83 1.374(17)
C82 C81 1.445(16)
C82 H82 0.93
C38 C39 1.363(15)
C38 C37 1.437(15)
C38 H38 0.93
C39 C40 1.399(16)
C39 H39 0.93
C28 C29 1.410(15)
C28 H28 0.93
C37 H37 0.93
C5 H5 0.93
C29 C30 1.416(16)
C29 H29 0.93
C9 H9 0.93
C85 C86 1.316(15)
C85 C84 1.389(14)
C85 H85 0.93
C51 C485 1.355(13)
C51 C408 1.411(10)
C51 C413 1.436(11)
C51 C470 1.449(13)
C51 C52 1.503(12)
C30 H30 0.93
C89 C84 1.301(16)
C89 H89 0.93
C15 C14 1.401(15)
C15 H15 0.93
C87 C86 1.391(16)
C87 H87 0.93
C13 C14 1.289(16)
C13 C12 1.434(12)
C40 C41 1.348(17)
C40 H40 0.93
C53 C54 1.372(15)
C53 C52 1.381(13)
C53 H53 0.93
C84 H84 0.93
C1 C260 1.322(11)
C1 C252 1.415(10)
C1 C213 1.438(12)
C1 C2 1.491(13)
C1 C201 1.498(12)
C64 C301 1.370(14)
C64 C313 1.394(14)
C25 C24 1.406(15)
C25 H25 0.93
C86 H86 0.93
C54 H54 0.93
C68 C67 1.442(15)
C68 H68 0.93
C19 H19 0.93
C83 H83 0.93
C81 H81 0.93
C3 C2 1.456(12)
C3 H3 0.93
C77 C76 1.466(13)
C77 H77 0.93
C14 H14 0.93
C24 H24 0.93
C41 H41 0.93
C71 H71 0.93
C76 H76 0.93
C67 H67 0.93
C12 H12A 0.96
C12 H12B 0.96
C12 H12C 0.96
C65 H65A 0.96
C65 H65B 0.96
C65 H65C 0.96
C101 C102 1.368(15)
C101 C106 1.433(12)
C102 C103 1.348(15)
C102 H102 0.93
C103 C104 1.487(15)
C103 H103 0.93
C104 C105 1.312(19)
C104 H104 0.93
C105 C106 1.417(15)
C105 H105 0.93
C106 C107 1.382(15)
C107 C108 1.388(16)
C107 H107 0.93
C108 C109 1.412(16)
C108 C113 1.447(12)
C109 C110 1.383(18)
C109 H109 0.93
C110 C111 1.369(17)
C110 H110 0.93
C111 C112 1.362(15)
C111 H111 0.93
C112 C113 1.438(14)
C112 H112 0.93
C301 C302 1.418(14)
C301 C306 1.423(13)
C302 C303 1.346(15)
C302 H302 0.93
C303 C304 1.454(16)
C303 H303 0.93
C304 C305 1.315(17)
C304 H304 0.93
C305 C306 1.454(14)
C305 H305 0.93
C306 C307 1.387(15)
C307 C308 1.399(17)
C307 H307 0.93
C308 C313 1.430(14)
C308 C309 1.445(16)
C309 C310 1.403(19)
C309 H309 0.93
C310 C311 1.367(17)
C310 H310 0.93
C311 C312 1.368(15)
C311 H311 0.93
C312 C313 1.477(15)
C312 H312 0.93
C201 C202 1.442(12)
C201 C206 1.478(13)
C202 C203 1.358(13)
C202 H202 0.93
C203 C204 1.413(13)
C203 H203 0.93
C204 C205 1.337(13)
C204 H204 0.93
C205 C206 1.416(13)
C205 H205 0.93
C206 C207 1.398(11)
C207 C208 1.374(13)
C207 H207 0.93
C208 C213 1.421(13)
C208 C209 1.468(18)
C209 C210 1.33(2)
C209 H209 0.93
C210 C211 1.42(2)
C210 H210 0.93
C211 C212 1.40(2)
C211 H211 0.93
C212 C213 1.43(2)
C212 H212 0.93
C251 C258 1.333(19)
C251 C252 1.44(2)
C251 H251 0.93
C252 C257 1.458(12)
C253 C254 1.34(2)
C253 C258 1.418(18)
C253 H253 0.93
C254 C257 1.41(2)
C254 H254 0.93
C255 C261 1.393(12)
C255 C260 1.423(12)
C255 C256 1.432(12)
C256 C259 1.337(13)
C256 H256 0.93
C257 C261 1.375(13)
C258 H258 0.93
C259 C262 1.419(13)
C259 H259 0.93
C260 C263 1.382(12)
C261 H261 0.93
C262 C263 1.342(13)
C262 H262 0.93
C263 H263 0.93
C401 C402 1.392(10)
C401 C412 1.422(11)
C401 C413 1.457(11)
C402 C403 1.360(11)
C402 H402 0.93
C403 C408 1.398(11)
C403 C404 1.433(16)
C404 C405 1.375(19)
C404 H404 0.93
C405 C406 1.370(17)
C405 H405 0.93
C406 C407 1.370(19)
C406 H406 0.93
C407 C408 1.406(18)
C407 H407 0.93
C409 C412 1.355(11)
C409 C411 1.412(11)
C409 H409 0.93
C410 C411 1.359(11)
C410 C413 1.424(11)
C410 H410 0.93
C411 H411 0.93
C412 H412 0.93
C451 C452 1.34(3)
C451 C470 1.49(3)
C451 H451 0.93
C452 C453 1.47(3)
C452 H452 0.93
C453 C454 1.45(3)
C453 H453 0.93
C454 C471 1.43(2)
C454 H454 0.93
C470 C471 1.446(14)
C472 C471 1.366(14)
C472 C460 1.401(14)
C472 H472 0.93
C460 C481 1.419(15)
C460 C485 1.428(14)
C485 C484 1.395(14)
C484 C483 1.373(15)
C484 H484 0.93
C483 C482 1.418(15)
C483 H483 0.93
C482 C481 1.361(15)
C482 H482 0.93
C481 H481 0.93

loop_
_geom_torsion_atom_site_label_1
_geom_torsion_atom_site_label_2
_geom_torsion_atom_site_label_3
_geom_torsion_atom_site_label_4
_geom_torsion
Cu1 N11 N12 N13 22.4(2)
N11 N12 N13 N14 -88.2(3)
